data_4107458
loop_
_publ_author_name
'Arunkumar Panneerselvam'
'Mohammad A. Malik'
'Mohammad Afzaal'
'Paul O'Brien'
'Madeleine Helliwell'

_publ_contact_author
;
    Madeleine Helliwell 
;
_publ_section_title
;
 The Chemical Vapor Deposition of Nickel Phosphide or Selenide Thin Films
 from a Single Precursor
;
_journal_name_full 'Journal of the American Chemical Society'
_journal_page_first 2420
_journal_page_last 2421
_journal_paper_doi 10.1021/ja078202j
_journal_volume 130
_journal_year 2008
_chemical_formula_sum 'C24 H56 N2 Ni P4 S2 Se2'
_chemical_formula_weight 777.34
_chemical_name_systematic
; 
 ? 
;
_space_group_IT_number 88
_symmetry_cell_setting tetragonal
_symmetry_space_group_name_Hall '-I 4ad'
_symmetry_space_group_name_H-M 'I 41/a :2'
_atom_sites_solution_hydrogens geom
_atom_sites_solution_primary direct
_atom_sites_solution_secondary difmap
_audit_creation_method SHELXL-97
_cell_angle_alpha 90.00
_cell_angle_beta 90.00
_cell_angle_gamma 90.00
_cell_formula_units_Z 4
_cell_length_a 15.7383(10)
_cell_length_b 15.7383(10)
_cell_length_c 13.9964(12)
_cell_measurement_reflns_used 4745
_cell_measurement_temperature 100(2)
_cell_measurement_theta_max 26.41
_cell_measurement_theta_min 2.59
_cell_volume 3466.8(4)
_computing_cell_refinement 'Bruker SMART'
_computing_data_collection 'Bruker SMART'
_computing_data_reduction 'Bruker SAINT'
_computing_molecular_graphics 'Bruker SHELXTL'
_computing_publication_material 'Bruker SHELXTL'
_computing_structure_refinement 'SHELXL-97 (Sheldrick, 1997)'
_computing_structure_solution 'SHELXS-97 (Sheldrick, 1990)'
_diffrn_ambient_temperature 100(2)
_diffrn_measured_fraction_theta_full 0.999
_diffrn_measured_fraction_theta_max 0.999
_diffrn_measurement_device_type 'CCD area detector'
_diffrn_measurement_method 'phi and omega scans'
_diffrn_radiation_monochromator graphite
_diffrn_radiation_source 'fine-focus sealed tube'
_diffrn_radiation_type MoK\a
_diffrn_radiation_wavelength 0.71073
_diffrn_reflns_av_R_equivalents 0.0198
_diffrn_reflns_av_sigmaI/netI 0.0147
_diffrn_reflns_limit_h_max 19
_diffrn_reflns_limit_h_min -19
_diffrn_reflns_limit_k_max 9
_diffrn_reflns_limit_k_min -19
_diffrn_reflns_limit_l_max 17
_diffrn_reflns_limit_l_min -17
_diffrn_reflns_number 9689
_diffrn_reflns_theta_full 26.42
_diffrn_reflns_theta_max 26.42
_diffrn_reflns_theta_min 1.95
_exptl_absorpt_coefficient_mu 2.982
_exptl_absorpt_correction_T_max 0.5869
_exptl_absorpt_correction_T_min 0.3171
_exptl_absorpt_correction_type none
_exptl_crystal_colour red
_exptl_crystal_density_diffrn 1.489
_exptl_crystal_description plate
_exptl_crystal_F_000 1608
_exptl_crystal_size_max 0.50
_exptl_crystal_size_mid 0.40
_exptl_crystal_size_min 0.20
_refine_diff_density_max 0.581
_refine_diff_density_min -0.300
_refine_diff_density_rms 0.062
_refine_ls_extinction_method none
_refine_ls_goodness_of_fit_ref 1.082
_refine_ls_hydrogen_treatment constr
_refine_ls_matrix_type full
_refine_ls_number_parameters 92
_refine_ls_number_reflns 1791
_refine_ls_number_restraints 4
_refine_ls_restrained_S_all 1.092
_refine_ls_R_factor_all 0.0321
_refine_ls_R_factor_gt 0.0253
_refine_ls_shift/su_max 0.001
_refine_ls_shift/su_mean 0.000
_refine_ls_structure_factor_coef Fsqd
_refine_ls_weighting_details 'calc w=1/[\s^2^(Fo^2^)+(0.0335P)^2^+4.9080P] where P=(Fo^2^+2Fc^2^)/3'
_refine_ls_weighting_scheme calc
_refine_ls_wR_factor_gt 0.0638
_refine_ls_wR_factor_ref 0.0684
_reflns_number_gt 1559
_reflns_number_total 1791
_reflns_threshold_expression >2sigma(I)
_cod_data_source_file ja078202j-file002.cif
_cod_data_source_block s2187abs
_cod_original_sg_symbol_H-M 'I 41/a'
_cod_database_code 4107458

loop_
_symmetry_equiv_pos_as_xyz
'x, y, z'
'-x+1/2, -y, z+1/2'
'-y+3/4, x+1/4, z+1/4'
'y+3/4, -x+3/4, z+3/4'
'x+1/2, y+1/2, z+1/2'
'-x+1, -y+1/2, z+1'
'-y+5/4, x+3/4, z+3/4'
'y+5/4, -x+5/4, z+5/4'
'-x, -y, -z'
'x-1/2, y, -z-1/2'
'y-3/4, -x-1/4, -z-1/4'
'-y-3/4, x-3/4, -z-3/4'
'-x+1/2, -y+1/2, -z+1/2'
'x, y+1/2, -z'
'y-1/4, -x+1/4, -z+1/4'
'-y-1/4, x-1/4, -z-1/4'

loop_
_atom_site_label
_atom_site_type_symbol
_atom_site_fract_x
_atom_site_fract_y
_atom_site_fract_z
_atom_site_U_iso_or_equiv
_atom_site_adp_type
_atom_site_occupancy
_atom_site_symmetry_multiplicity
_atom_site_calc_flag
_atom_site_refinement_flags
_atom_site_disorder_assembly
_atom_site_disorder_group
Ni1 Ni 0.5000 0.7500 1.1250 0.03051(15) Uani 1 4 d SD . .
Se1 Se 0.4066(3) 0.6665(3) 1.0310(3) 0.0283(5) Uani 0.50 1 d PD A 1
S1 S 0.4094(8) 0.6807(7) 1.0258(8) 0.0265(10) Uani 0.50 1 d PD A 2
P1 P 0.45602(3) 0.66704(3) 0.88769(4) 0.02588(14) Uani 1 1 d D . .
N1 N 0.5000 0.7500 0.84571(19) 0.0305(6) Uani 1 2 d S . .
C1 C 0.52850(14) 0.57618(13) 0.87986(18) 0.0339(5) Uani 1 1 d . A .
H1 H 0.4973 0.5247 0.9026 0.041 Uiso 1 1 calc R . .
C2 C 0.60481(14) 0.58980(14) 0.9455(2) 0.0409(6) Uani 1 1 d . . .
H2A H 0.6415 0.5395 0.9435 0.061 Uiso 1 1 calc R A .
H2B H 0.5850 0.5990 1.0110 0.061 Uiso 1 1 calc R . .
H2C H 0.6369 0.6396 0.9240 0.061 Uiso 1 1 calc R . .
C3 C 0.55786(18) 0.55952(17) 0.7781(2) 0.0510(7) Uani 1 1 d . . .
H3A H 0.5835 0.6113 0.7518 0.076 Uiso 1 1 calc R A .
H3B H 0.5091 0.5429 0.7388 0.076 Uiso 1 1 calc R . .
H3C H 0.6000 0.5137 0.7780 0.076 Uiso 1 1 calc R . .
C5 C 0.31848(15) 0.56233(14) 0.83828(18) 0.0363(5) Uani 1 1 d . . .
H5A H 0.2660 0.5572 0.8010 0.054 Uiso 1 1 calc R A 1
H5B H 0.3046 0.5627 0.9066 0.054 Uiso 1 1 calc R A 1
H5C H 0.3557 0.5140 0.8243 0.054 Uiso 1 1 calc R A 1
C4 C 0.36375(16) 0.64504(15) 0.8119(2) 0.0441(6) Uani 0.604(6) 1 d P A 1
H4 H 0.3221 0.6896 0.8321 0.053 Uiso 0.604(6) 1 calc PR A 1
C6 C 0.3738(3) 0.6613(3) 0.7137(3) 0.0492(13) Uiso 0.604(6) 1 d P A 1
H6A1 H 0.4031 0.7157 0.7050 0.074 Uiso 0.604(6) 1 calc PR A 1
H6A2 H 0.3179 0.6638 0.6831 0.074 Uiso 0.604(6) 1 calc PR A 1
H6A3 H 0.4075 0.6158 0.6846 0.074 Uiso 0.604(6) 1 calc PR A 1
C4B C 0.36375(16) 0.64504(15) 0.8119(2) 0.0441(6) Uani 0.396(6) 1 d P A 2
H4B H 0.3910 0.6300 0.7496 0.053 Uiso 0.396(6) 1 calc PR A 2
C6B C 0.3091(4) 0.7138(4) 0.7853(4) 0.0345(16) Uiso 0.396(6) 1 d P A 2
H6B1 H 0.3435 0.7638 0.7695 0.052 Uiso 0.396(6) 1 calc PR A 2
H6B2 H 0.2711 0.7275 0.8386 0.052 Uiso 0.396(6) 1 calc PR A 2
H6B3 H 0.2753 0.6973 0.7295 0.052 Uiso 0.396(6) 1 calc PR A 2

loop_
_atom_site_aniso_label
_atom_site_aniso_U_11
_atom_site_aniso_U_22
_atom_site_aniso_U_33
_atom_site_aniso_U_23
_atom_site_aniso_U_13
_atom_site_aniso_U_12
Ni1 0.02776(19) 0.02776(19) 0.0360(3) 0.000 0.000 0.000
Se1 0.0238(5) 0.0206(13) 0.0405(6) 0.0003(7) 0.0021(4) -0.0076(7)
S1 0.0225(11) 0.015(2) 0.0418(15) -0.0001(15) 0.0056(9) -0.0079(14)
P1 0.0237(3) 0.0163(2) 0.0377(3) 0.0000(2) -0.0026(2) -0.00063(19)
N1 0.0336(13) 0.0188(11) 0.0390(14) 0.000 0.000 -0.0035(10)
C1 0.0288(11) 0.0171(9) 0.0559(14) -0.0018(9) 0.0012(10) 0.0001(8)
C2 0.0294(11) 0.0244(11) 0.0691(17) 0.0012(11) -0.0063(11) 0.0070(9)
C3 0.0462(15) 0.0376(13) 0.0690(18) -0.0183(13) 0.0108(13) 0.0008(11)
C5 0.0335(11) 0.0300(11) 0.0453(13) -0.0008(10) -0.0100(10) -0.0059(9)
C4 0.0399(13) 0.0322(12) 0.0602(16) 0.0126(11) -0.0225(12) -0.0091(10)
C4B 0.0399(13) 0.0322(12) 0.0602(16) 0.0126(11) -0.0225(12) -0.0091(10)

loop_
_atom_type_symbol
_atom_type_description
_atom_type_scat_dispersion_real
_atom_type_scat_dispersion_imag
_atom_type_scat_source
C C 0.0033 0.0016 'International Tables Vol C Tables 4.2.6.8 and 6.1.1.4'
H H 0.0000 0.0000 'International Tables Vol C Tables 4.2.6.8 and 6.1.1.4'
N N 0.0061 0.0033 'International Tables Vol C Tables 4.2.6.8 and 6.1.1.4'
P P 0.1023 0.0942 'International Tables Vol C Tables 4.2.6.8 and 6.1.1.4'
S S 0.1246 0.1234 'International Tables Vol C Tables 4.2.6.8 and 6.1.1.4'
Ni Ni 0.3393 1.1124 'International Tables Vol C Tables 4.2.6.8 and 6.1.1.4'
Se Se -0.0929 2.2259 'International Tables Vol C Tables 4.2.6.8 and 6.1.1.4'

loop_
_geom_angle_atom_site_label_1
_geom_angle_atom_site_label_2
_geom_angle_atom_site_label_3
_geom_angle
_geom_angle_site_symmetry_1
_geom_angle_site_symmetry_3
S1 Ni1 S1 104.6(6) . 6_564
S1 Ni1 S1 112.0(3) . 12_768
S1 Ni1 S1 112.0(3) 6_564 12_768
S1 Ni1 S1 112.0(3) . 15_567
S1 Ni1 S1 112.0(3) 6_564 15_567
S1 Ni1 S1 104.6(6) 12_768 15_567
S1 Ni1 Se1 5.4(4) . .
S1 Ni1 Se1 108.46(17) 6_564 .
S1 Ni1 Se1 106.8(4) 12_768 .
S1 Ni1 Se1 112.9(4) 15_567 .
S1 Ni1 Se1 108.46(17) . 6_564
S1 Ni1 Se1 5.4(4) 6_564 6_564
S1 Ni1 Se1 112.9(4) 12_768 6_564
S1 Ni1 Se1 106.8(4) 15_567 6_564
Se1 Ni1 Se1 112.6(2) . 6_564
S1 Ni1 Se1 112.9(4) . 12_768
S1 Ni1 Se1 106.8(4) 6_564 12_768
S1 Ni1 Se1 5.4(4) 12_768 12_768
S1 Ni1 Se1 108.46(17) 15_567 12_768
Se1 Ni1 Se1 107.93(10) . 12_768
Se1 Ni1 Se1 107.93(10) 6_564 12_768
S1 Ni1 Se1 106.8(4) . 15_567
S1 Ni1 Se1 112.9(4) 6_564 15_567
S1 Ni1 Se1 108.46(17) 12_768 15_567
S1 Ni1 Se1 5.4(4) 15_567 15_567
Se1 Ni1 Se1 107.93(10) . 15_567
Se1 Ni1 Se1 107.93(10) 6_564 15_567
Se1 Ni1 Se1 112.6(2) 12_768 15_567
P1 Se1 Ni1 106.92(18) . .
P1 S1 Ni1 113.4(5) . .
N1 P1 C4 106.64(11) . .
N1 P1 C1 110.34(8) . .
C4 P1 C1 108.14(11) . .
N1 P1 S1 114.4(3) . .
C4 P1 S1 106.1(4) . .
C1 P1 S1 110.9(4) . .
N1 P1 Se1 120.32(14) . .
C4 P1 Se1 104.64(16) . .
C1 P1 Se1 106.14(16) . .
S1 P1 Se1 6.2(4) . .
P1 N1 P1 136.63(19) 6_564 .
C3 C1 C2 110.4(2) . .
C3 C1 P1 112.31(17) . .
C2 C1 P1 110.12(15) . .
C3 C1 H1 107.9 . .
C2 C1 H1 107.9 . .
P1 C1 H1 107.9 . .
C1 C2 H2A 109.5 . .
C1 C2 H2B 109.5 . .
H2A C2 H2B 109.5 . .
C1 C2 H2C 109.5 . .
H2A C2 H2C 109.5 . .
H2B C2 H2C 109.5 . .
C1 C3 H3A 109.5 . .
C1 C3 H3B 109.5 . .
H3A C3 H3B 109.5 . .
C1 C3 H3C 109.5 . .
H3A C3 H3C 109.5 . .
H3B C3 H3C 109.5 . .
C4 C5 H5A 109.5 . .
C4 C5 H5B 109.5 . .
H5A C5 H5B 109.5 . .
C4 C5 H5C 109.5 . .
H5A C5 H5C 109.5 . .
H5B C5 H5C 109.5 . .
C6 C4 C5 116.3(3) . .
C6 C4 P1 116.2(3) . .
C5 C4 P1 112.99(16) . .
C6 C4 H4 102.9 . .
C5 C4 H4 102.9 . .
P1 C4 H4 102.9 . .
C4 C6 H6A1 109.5 . .
C4 C6 H6A2 109.5 . .
H6A1 C6 H6A2 109.5 . .
C4 C6 H6A3 109.5 . .
H6A1 C6 H6A3 109.5 . .
H6A2 C6 H6A3 109.5 . .
H6B1 C6B H6B2 109.5 . .
H6B1 C6B H6B3 109.5 . .
H6B2 C6B H6B3 109.5 . .

loop_
_geom_bond_atom_site_label_1
_geom_bond_atom_site_label_2
_geom_bond_distance
_geom_bond_site_symmetry_2
Ni1 S1 2.270(12) .
Ni1 S1 2.270(12) 6_564
Ni1 S1 2.270(12) 12_768
Ni1 S1 2.270(11) 15_567
Ni1 Se1 2.370(4) .
Ni1 Se1 2.370(4) 6_564
Ni1 Se1 2.370(4) 12_768
Ni1 Se1 2.370(4) 15_567
Se1 P1 2.152(5) .
S1 P1 2.079(11) .
P1 N1 1.5903(11) .
P1 C4 1.831(2) .
P1 C1 1.833(2) .
N1 P1 1.5903(11) 6_564
C1 C3 1.521(4) .
C1 C2 1.527(3) .
C1 H1 1.0000 .
C2 H2A 0.9800 .
C2 H2B 0.9800 .
C2 H2C 0.9800 .
C3 H3A 0.9800 .
C3 H3B 0.9800 .
C3 H3C 0.9800 .
C5 C4 1.529(3) .
C5 H5A 0.9800 .
C5 H5B 0.9800 .
C5 H5C 0.9800 .
C4 C6 1.408(5) .
C4 H4 1.0000 .
C6 H6A1 0.9800 .
C6 H6A2 0.9800 .
C6 H6A3 0.9800 .
C6B H6B1 0.9800 .
C6B H6B2 0.9800 .
C6B H6B3 0.9800 .

loop_
_geom_torsion_atom_site_label_1
_geom_torsion_atom_site_label_2
_geom_torsion_atom_site_label_3
_geom_torsion_atom_site_label_4
_geom_torsion
_geom_torsion_site_symmetry_1
_geom_torsion_site_symmetry_4
S1 Ni1 Se1 P1 55(5) . .
S1 Ni1 Se1 P1 10.8(6) 6_564 .
S1 Ni1 Se1 P1 -110.1(4) 12_768 .
S1 Ni1 Se1 P1 135.5(4) 15_567 .
Se1 Ni1 Se1 P1 14.41(10) 6_564 .
Se1 Ni1 Se1 P1 -104.61(10) 12_768 .
Se1 Ni1 Se1 P1 133.44(14) 15_567 .
S1 Ni1 S1 P1 18.9(3) 6_564 .
S1 Ni1 S1 P1 -102.6(2) 12_768 .
S1 Ni1 S1 P1 140.3(4) 15_567 .
Se1 Ni1 S1 P1 -118(5) . .
Se1 Ni1 S1 P1 22.7(7) 6_564 .
Se1 Ni1 S1 P1 -96.9(6) 12_768 .
Se1 Ni1 S1 P1 138.8(5) 15_567 .
Ni1 S1 P1 N1 -43.6(6) . .
Ni1 S1 P1 C4 -160.9(4) . .
Ni1 S1 P1 C1 81.9(5) . .
Ni1 S1 P1 Se1 122(5) . .
Ni1 Se1 P1 N1 -36.1(3) . .
Ni1 Se1 P1 C4 -155.84(17) . .
Ni1 Se1 P1 C1 89.92(18) . .
Ni1 Se1 P1 S1 -51(5) . .
C4 P1 N1 P1 140.30(10) . 6_564
C1 P1 N1 P1 -102.48(9) . 6_564
S1 P1 N1 P1 23.3(4) . 6_564
Se1 P1 N1 P1 21.59(17) . 6_564
N1 P1 C1 C3 -57.3(2) . .
C4 P1 C1 C3 59.0(2) . .
S1 P1 C1 C3 175.0(4) . .
Se1 P1 C1 C3 170.83(19) . .
N1 P1 C1 C2 66.2(2) . .
C4 P1 C1 C2 -177.50(18) . .
S1 P1 C1 C2 -61.5(4) . .
Se1 P1 C1 C2 -65.7(2) . .
N1 P1 C4 C6 37.0(3) . .
C1 P1 C4 C6 -81.6(3) . .
S1 P1 C4 C6 159.3(4) . .
Se1 P1 C4 C6 165.5(3) . .
N1 P1 C4 C5 175.28(18) . .
C1 P1 C4 C5 56.6(2) . .
S1 P1 C4 C5 -62.4(4) . .
Se1 P1 C4 C5 -56.2(2) . .
